data_2232181
loop_
_publ_author_name
'Biglari Mazlaghani, Hossein'
'Talei Bavil Olyai, Mohamad Reza'
'Hossein Zadeh, Soudeh'
'Notash, Behrouz'

_publ_section_title
;
 2,3-Dimethylanilinium chloride monohydrate
;
_journal_coeditor_code BT5667
_journal_issue 11
_journal_name_full 'Acta Crystallographica Section E'
_journal_page_first o3089
_journal_paper_doi 10.1107/S1600536811043765
_journal_volume 67
_journal_year 2011
_chemical_formula_iupac 'C8 H12 N + , Cl - , H2 O'
_chemical_formula_moiety 'C8 H12 N +, Cl -, H2 O'
_chemical_formula_sum 'C8 H14 Cl N O'
_chemical_formula_weight 175.65
_chemical_name_systematic
;
2,3-Dimethylanilinium chloride monohydrate
;
_space_group_IT_number 19
_symmetry_cell_setting orthorhombic
_symmetry_space_group_name_Hall 'P 2ac 2ab'
_symmetry_space_group_name_H-M 'P 21 21 21'
_atom_sites_solution_hydrogens geom
_atom_sites_solution_primary direct
_atom_sites_solution_secondary difmap
_audit_creation_method SHELXL97
_cell_angle_alpha 90.00
_cell_angle_beta 90.00
_cell_angle_gamma 90.00
_cell_formula_units_Z 4
_cell_length_a 7.4910(15)
_cell_length_b 7.5031(15)
_cell_length_c 17.430(4)
_cell_measurement_reflns_used 2616
_cell_measurement_temperature 298(2)
_cell_measurement_theta_max 29.15
_cell_measurement_theta_min 2.34
_cell_volume 979.7(4)
_computing_cell_refinement 'X-AREA (Stoe & Cie, 2005)'
_computing_data_collection 'X-AREA (Stoe & Cie, 2005)'
_computing_data_reduction 'X-AREA (Stoe & Cie, 2005)'
_computing_molecular_graphics 'ORTEP-3 for Windows (Farrugia, 1997)'
_computing_publication_material 'WinGX (Farrugia, 1999)'
_computing_structure_refinement 'SHELXL97 (Sheldrick, 2008)'
_computing_structure_solution 'SHELXS97 (Sheldrick, 2008)'
_diffrn_ambient_temperature 298(2)
_diffrn_detector_area_resol_mean 0.15
_diffrn_measured_fraction_theta_full 0.990
_diffrn_measured_fraction_theta_max 0.990
_diffrn_measurement_device_type 'Stoe IPDS 2T'
_diffrn_measurement_method 'rotation method'
_diffrn_radiation_monochromator graphite
_diffrn_radiation_source 'fine-focus sealed tube'
_diffrn_radiation_type MoK\a
_diffrn_radiation_wavelength 0.71073
_diffrn_reflns_av_R_equivalents 0.0313
_diffrn_reflns_av_sigmaI/netI 0.0280
_diffrn_reflns_limit_h_max 8
_diffrn_reflns_limit_h_min -10
_diffrn_reflns_limit_k_max 8
_diffrn_reflns_limit_k_min -10
_diffrn_reflns_limit_l_max 20
_diffrn_reflns_limit_l_min -23
_diffrn_reflns_number 4645
_diffrn_reflns_theta_full 29.15
_diffrn_reflns_theta_max 29.15
_diffrn_reflns_theta_min 2.34
_exptl_absorpt_coefficient_mu 0.339
_exptl_absorpt_correction_type none
_exptl_crystal_colour colourless
_exptl_crystal_density_diffrn 1.191
_exptl_crystal_density_method 'not measured'
_exptl_crystal_description block
_exptl_crystal_F_000 376.0
_exptl_crystal_size_max 0.45
_exptl_crystal_size_mid 0.4
_exptl_crystal_size_min 0.2
_refine_diff_density_max 0.195
_refine_diff_density_min -0.157
_refine_ls_abs_structure_details 'Flack (1983), with 1088 Friedel pairs'
_refine_ls_abs_structure_Flack 0.13(9)
_refine_ls_extinction_method none
_refine_ls_goodness_of_fit_ref 1.032
_refine_ls_hydrogen_treatment mixed
_refine_ls_matrix_type full
_refine_ls_number_parameters 122
_refine_ls_number_reflns 2616
_refine_ls_number_restraints 2
_refine_ls_restrained_S_all 1.033
_refine_ls_R_factor_all 0.0520
_refine_ls_R_factor_gt 0.0383
_refine_ls_shift/su_max 0.000
_refine_ls_shift/su_mean 0.000
_refine_ls_structure_factor_coef Fsqd
_refine_ls_weighting_details 'calc w = 1/[\s^2^(Fo^2^)+(0.0572P)^2^+0.0480P] where P=(Fo^2^+2Fc^2^)/3'
_refine_ls_weighting_scheme calc
_refine_ls_wR_factor_gt 0.0979
_refine_ls_wR_factor_ref 0.1044
_reflns_number_gt 2095
_reflns_number_total 2616
_reflns_threshold_expression I>2\s(I)
_cod_data_source_file bt5667.cif
_cod_data_source_block I
_cod_database_code 2232181
_cod_database_fobs_code 2232181

loop_
_symmetry_equiv_pos_as_xyz
'x, y, z'
'-x+1/2, -y, z+1/2'
'-x, y+1/2, -z+1/2'
'x+1/2, -y+1/2, -z'

loop_
_atom_site_type_symbol
_atom_site_label
_atom_site_fract_x
_atom_site_fract_y
_atom_site_fract_z
_atom_site_U_iso_or_equiv
_atom_site_adp_type
_atom_site_calc_flag
_atom_site_refinement_flags
_atom_site_occupancy
_atom_site_symmetry_multiplicity
O O1 0.3476(2) 0.2420(2) 0.73382(12) 0.0800(5) Uani d D 1 1
Cl Cl1 0.76090(5) 0.33674(6) 0.75167(3) 0.06069(15) Uani d . 1 1
N N1 0.1163(2) 0.4774(2) 0.67017(9) 0.0491(3) Uani d . 1 1
C C2 0.2579(2) 0.5132(2) 0.54351(9) 0.0463(3) Uani d . 1 1
C C1 0.1057(2) 0.4777(2) 0.58624(11) 0.0446(4) Uani d . 1 1
C C6 -0.0577(3) 0.4395(3) 0.55285(12) 0.0621(5) Uani d . 1 1
H H6 -0.1572 0.4147 0.5829 0.075 Uiso calc R 1 1
C C3 0.2418(3) 0.5139(2) 0.46329(11) 0.0571(4) Uani d . 1 1
C C7 0.4338(3) 0.5486(4) 0.58231(14) 0.0649(5) Uani d . 1 1
H H7A 0.4885 0.4375 0.5962 0.097 Uiso calc R 1 1
H H7B 0.4144 0.6187 0.6276 0.097 Uiso calc R 1 1
H H7C 0.5109 0.6123 0.5479 0.097 Uiso calc R 1 1
C C5 -0.0691(3) 0.4392(4) 0.47360(14) 0.0780(7) Uani d . 1 1
H H5 -0.1771 0.4134 0.4497 0.094 Uiso calc R 1 1
C C8 0.4007(4) 0.5513(4) 0.41222(15) 0.0825(8) Uani d . 1 1
H H8A 0.3627 0.5547 0.3596 0.124 Uiso calc R 1 1
H H8B 0.4880 0.4588 0.4187 0.124 Uiso calc R 1 1
H H8C 0.4522 0.6640 0.4259 0.124 Uiso calc R 1 1
C C4 0.0778(4) 0.4766(3) 0.43060(13) 0.0709(6) Uani d . 1 1
H H4 0.0676 0.4771 0.3774 0.085 Uiso calc R 1 1
H H1C 0.021(3) 0.451(3) 0.6876(13) 0.060(6) Uiso d . 1 1
H H1A 0.147(3) 0.591(3) 0.6905(11) 0.052(5) Uiso d . 1 1
H H1B 0.198(3) 0.400(4) 0.6859(13) 0.079(8) Uiso d . 1 1
H H1W 0.331(4) 0.134(2) 0.7337(15) 0.088(9) Uiso d D 1 1
H H2W 0.456(3) 0.257(6) 0.7323(19) 0.131(13) Uiso d D 1 1

loop_
_atom_site_aniso_label
_atom_site_aniso_U_11
_atom_site_aniso_U_22
_atom_site_aniso_U_33
_atom_site_aniso_U_12
_atom_site_aniso_U_13
_atom_site_aniso_U_23
O1 0.0518(8) 0.0643(9) 0.1239(15) 0.0014(7) -0.0103(9) 0.0200(10)
Cl1 0.0443(2) 0.0566(2) 0.0812(3) -0.00063(17) 0.0040(3) 0.0132(2)
N1 0.0374(7) 0.0507(8) 0.0594(9) -0.0041(6) 0.0022(6) -0.0012(7)
C2 0.0419(8) 0.0394(7) 0.0576(9) -0.0017(8) -0.0004(8) 0.0003(6)
C1 0.0398(7) 0.0380(8) 0.0561(9) -0.0005(7) -0.0032(7) -0.0018(7)
C6 0.0409(8) 0.0708(12) 0.0747(12) -0.0062(8) -0.0069(8) -0.0036(10)
C3 0.0653(11) 0.0487(9) 0.0572(10) -0.0009(11) -0.0005(10) -0.0004(7)
C7 0.0406(9) 0.0825(14) 0.0716(12) -0.0129(9) 0.0035(9) -0.0003(11)
C5 0.0602(12) 0.0918(17) 0.0822(15) -0.0073(12) -0.0260(11) -0.0093(13)
C8 0.0918(18) 0.0905(18) 0.0652(13) -0.0146(15) 0.0186(13) 0.0035(14)
C4 0.0820(15) 0.0731(14) 0.0576(12) -0.0029(12) -0.0156(10) -0.0011(10)

loop_
_atom_type_symbol
_atom_type_description
_atom_type_scat_dispersion_real
_atom_type_scat_dispersion_imag
_atom_type_scat_source
C C 0.0033 0.0016 'International Tables Vol C Tables 4.2.6.8 and 6.1.1.4'
H H 0.0000 0.0000 'International Tables Vol C Tables 4.2.6.8 and 6.1.1.4'
N N 0.0061 0.0033 'International Tables Vol C Tables 4.2.6.8 and 6.1.1.4'
Cl Cl 0.1484 0.1585 'International Tables Vol C Tables 4.2.6.8 and 6.1.1.4'
O O 0.0106 0.0060 'International Tables Vol C Tables 4.2.6.8 and 6.1.1.4'

loop_
_geom_angle_atom_site_label_1
_geom_angle_atom_site_label_2
_geom_angle_atom_site_label_3
_geom_angle
H1W O1 H2W 107(4)
C1 N1 H1C 109.4(16)
C1 N1 H1A 112.5(11)
H1C N1 H1A 107(2)
C1 N1 H1B 110.2(15)
H1C N1 H1B 110(2)
H1A N1 H1B 108(2)
C1 C2 C3 117.70(16)
C1 C2 C7 120.81(15)
C3 C2 C7 121.49(16)
C6 C1 C2 122.69(18)
C6 C1 N1 117.83(17)
C2 C1 N1 119.47(15)
C5 C6 C1 118.3(2)
C5 C6 H6 120.8
C1 C6 H6 120.8
C4 C3 C2 119.08(19)
C4 C3 C8 119.6(2)
C2 C3 C8 121.29(19)
C2 C7 H7A 109.5
C2 C7 H7B 109.5
H7A C7 H7B 109.5
C2 C7 H7C 109.5
H7A C7 H7C 109.5
H7B C7 H7C 109.5
C4 C5 C6 120.0(2)
C4 C5 H5 120.0
C6 C5 H5 120.0
C3 C8 H8A 109.5
C3 C8 H8B 109.5
H8A C8 H8B 109.5
C3 C8 H8C 109.5
H8A C8 H8C 109.5
H8B C8 H8C 109.5
C5 C4 C3 122.2(2)
C5 C4 H4 118.9
C3 C4 H4 118.9

loop_
_geom_bond_atom_site_label_1
_geom_bond_atom_site_label_2
_geom_bond_distance
O1 H1W 0.820(17)
O1 H2W 0.820(18)
N1 C1 1.465(2)
N1 H1C 0.80(2)
N1 H1A 0.95(2)
N1 H1B 0.89(3)
C2 C1 1.388(2)
C2 C3 1.404(2)
C2 C7 1.505(3)
C1 C6 1.385(2)
C6 C5 1.384(3)
C6 H6 0.9300
C3 C4 1.383(3)
C3 C8 1.512(3)
C7 H7A 0.9600
C7 H7B 0.9600
C7 H7C 0.9600
C5 C4 1.361(3)
C5 H5 0.9300
C8 H8A 0.9600
C8 H8B 0.9600
C8 H8C 0.9600
C4 H4 0.9300

loop_
_geom_hbond_atom_site_label_D
_geom_hbond_atom_site_label_H
_geom_hbond_atom_site_label_A
_geom_hbond_site_symmetry_A
_geom_hbond_distance_DH
_geom_hbond_distance_HA
_geom_hbond_distance_DA
_geom_hbond_angle_DHA
_geom_hbond_publ_flag
N1 H1A Cl1 3_656 0.95(2) 2.21(2) 3.1581(17) 172.6(17) y
N1 H1B O1 . 0.89(3) 1.83(3) 2.711(2) 170(2) y
N1 H1C Cl1 1_455 0.80(2) 2.41(2) 3.1964(17) 171(2) y
O1 H1W Cl1 3_646 0.820(17) 2.348(18) 3.1578(19) 169(3) y
O1 H2W Cl1 . 0.820(18) 2.39(2) 3.1920(18) 168(4) y

loop_
_geom_torsion_atom_site_label_1
_geom_torsion_atom_site_label_2
_geom_torsion_atom_site_label_3
_geom_torsion_atom_site_label_4
_geom_torsion
C3 C2 C1 C6 1.5(3)
C7 C2 C1 C6 -178.15(18)
C3 C2 C1 N1 -179.41(16)
C7 C2 C1 N1 0.9(3)
C2 C1 C6 C5 -0.8(3)
N1 C1 C6 C5 -179.9(2)
C1 C2 C3 C4 -1.1(3)
C7 C2 C3 C4 178.6(2)
C1 C2 C3 C8 -180.0(2)
C7 C2 C3 C8 -0.3(3)
C1 C6 C5 C4 -0.3(4)
C6 C5 C4 C3 0.7(4)
C2 C3 C4 C5 0.0(4)
C8 C3 C4 C5 178.9(2)

loop_
_cod_related_entry_id
_cod_related_entry_database
_cod_related_entry_code
1 ChemSpider 30657095
